data_1532918
loop_
_publ_author_name
'Jones, G.O.'
'Kreisel, J.'
'Thomas, P.A.'

_publ_section_title
;
 A structural study of the (Na1-x Kx)0.5 Bi0.5 Ti O3 perovskite series as
 a function of substitution (x) and temperature
;
_journal_name_full 'Powder Diffraction'
_journal_page_first 301
_journal_page_last 319
_journal_volume 17
_journal_year 2002
_chemical_formula_sum 'Bi0.5 K0.2 Na0.3 O3 Ti'
_chemical_name_systematic '(Na0.6 K0.4)0.5 Bi0.5 (Ti O3)'
_space_group_IT_number 99
_symmetry_space_group_name_Hall 'P 4 -2'
_symmetry_space_group_name_H-M 'P 4 m m'
_cell_angle_alpha 90
_cell_angle_beta 90
_cell_angle_gamma 90
_cell_formula_units_Z 1
_cell_length_a 3.9032
_cell_length_b 3.9032
_cell_length_c 3.9112
_cell_volume 59.587
_citation_journal_id_ASTM PODIE2
_cod_data_source_file Jones_PODIE2_2002_604.cif
_cod_data_source_block Bi0.5K0.2Na0.3O3Ti1
_cod_original_cell_volume 59.58701
_cod_original_formula_sum 'Bi0.5 K0.2 Na0.3 O3 Ti1'
_cod_database_code 1532918

loop_
_symmetry_equiv_pos_as_xyz
x,y,z
-y,x,z
-x,-y,z
y,-x,z
-x,y,z
-y,-x,z
x,-y,z
y,x,z

loop_
_atom_site_label
_atom_site_type_symbol
_atom_site_fract_x
_atom_site_fract_y
_atom_site_fract_z
_atom_site_occupancy
_atom_site_U_iso_or_equiv
O2 O-2 0.5 0 0.512 1 0.0
Na1 Na+1 0 0 -0.006 0.3 0.0
O1 O-2 0.5 0.5 0.016 1 0.0
Ti1 Ti+4 0.5 0.5 0.5 1 0.0
K1 K+1 0 0 -0.006 0.2 0.0
Bi1 Bi+3 0 0 -0.006 0.5 0.0
